data_2210431
loop_
_publ_author_name
'Xing-You Xu'
'Tong-Tao Xu'
'Shao-Rui Niu'
'Daqi Wang'
'Xilan Hu'

_publ_section_title
;
 A trinuclear manganese(II) complex of 2-acetyl-5-methoxyphenol
;
_journal_coeditor_code XU2077
_journal_issue 9
_journal_name_full 'Acta Crystallographica Section E'
_journal_page_first m2026
_journal_page_last m2027
_journal_paper_doi 10.1107/S1600536806029278
_journal_volume 62
_journal_year 2006
_chemical_formula_iupac '[Mn3 (C9 H6 O3)6]'
_chemical_formula_moiety 'C54 H54 Mn3 O18'
_chemical_formula_sum 'C54 H54 Mn3 O18'
_chemical_formula_weight 1155.79
_chemical_name_systematic
;
hexakis(\m-2-acetyl-5-methoxyphenolato)trimanganese(II)
;
_chemical_temperature_decomposition 541
_space_group_IT_number 14
_symmetry_cell_setting monoclinic
_symmetry_space_group_name_Hall '-P 2yn'
_symmetry_space_group_name_H-M 'P 1 21/n 1'
_atom_sites_solution_hydrogens geom
_atom_sites_solution_primary direct
_atom_sites_solution_secondary difmap
_audit_creation_method SHELXL-97
_cell_angle_alpha 90.00
_cell_angle_beta 115.740(2)
_cell_angle_gamma 90.00
_cell_formula_units_Z 2
_cell_length_a 11.967(2)
_cell_length_b 19.883(3)
_cell_length_c 12.304(2)
_cell_measurement_reflns_used 2344
_cell_measurement_temperature 298(2)
_cell_measurement_theta_max 21.2
_cell_measurement_theta_min 2.2
_cell_volume 2637.1(7)
_computing_cell_refinement 'SAINT (Bruker, 2003)'
_computing_data_collection 'SMART (Bruker, 2003)'
_computing_data_reduction SAINT
_computing_molecular_graphics 'SHELXTL (Sheldrick, 1997b)'
_computing_publication_material SHELXTL
_computing_structure_refinement 'SHELXL97 (Sheldrick, 1997a)'
_computing_structure_solution 'SHELXS97 (Sheldrick, 1997a)'
_diffrn_ambient_temperature 298(2)
_diffrn_measured_fraction_theta_full 1.00
_diffrn_measured_fraction_theta_max 1.00
_diffrn_measurement_device_type 'Bruker SMART CCD area-detector'
_diffrn_measurement_method '\f and \w'
_diffrn_radiation_monochromator graphite
_diffrn_radiation_source 'fine-focus sealed tube'
_diffrn_radiation_type MoK\a
_diffrn_radiation_wavelength 0.71073
_diffrn_reflns_av_R_equivalents 0.052
_diffrn_reflns_av_sigmaI/netI 0.067
_diffrn_reflns_limit_h_max 14
_diffrn_reflns_limit_h_min -14
_diffrn_reflns_limit_k_max 23
_diffrn_reflns_limit_k_min -22
_diffrn_reflns_limit_l_max 13
_diffrn_reflns_limit_l_min -14
_diffrn_reflns_number 13782
_diffrn_reflns_theta_full 25.0
_diffrn_reflns_theta_max 25.0
_diffrn_reflns_theta_min 2.0
_diffrn_standards_interval_count 0
_diffrn_standards_interval_time 0
_diffrn_standards_number 0
_exptl_absorpt_coefficient_mu 0.781
_exptl_absorpt_correction_T_max 0.912
_exptl_absorpt_correction_T_min 0.866
_exptl_absorpt_correction_type multi-scan
_exptl_absorpt_process_details '(SADABS; Sheldrick, 2002)'
_exptl_crystal_colour yellow
_exptl_crystal_density_diffrn 1.456
_exptl_crystal_density_method 'not measured'
_exptl_crystal_description block
_exptl_crystal_F_000 1194
_exptl_crystal_size_max 0.19
_exptl_crystal_size_mid 0.18
_exptl_crystal_size_min 0.12
_refine_diff_density_max 0.53
_refine_diff_density_min -0.28
_refine_ls_extinction_method none
_refine_ls_goodness_of_fit_ref 1.015
_refine_ls_hydrogen_treatment constr
_refine_ls_matrix_type full
_refine_ls_number_parameters 346
_refine_ls_number_reflns 4647
_refine_ls_number_restraints 0
_refine_ls_restrained_S_all 1.015
_refine_ls_R_factor_all 0.103
_refine_ls_R_factor_gt 0.047
_refine_ls_shift/su_max 0.001
_refine_ls_shift/su_mean 0.000
_refine_ls_structure_factor_coef Fsqd
_refine_ls_weighting_details 'calc w=1/[\s^2^(Fo^2^)+(0.032P)^2^+2.7402P] where P=(Fo^2^+2Fc^2^)/3'
_refine_ls_weighting_scheme calc
_refine_ls_wR_factor_gt 0.089
_refine_ls_wR_factor_ref 0.115
_reflns_number_gt 2690
_reflns_number_total 4647
_reflns_threshold_expression I>2\s(I)
_cod_data_source_file xu2077.cif
_cod_data_source_block I
_cod_depositor_comments
;
The following automatic conversions were performed:
'_symmetry_cell_setting' value 'Monoclinic' changed to 'monoclinic'
according to '/home/saulius/struct/CIF-dictionaries/cif_core.dic'
dictionary named 'cif_core.dic' version 2.4.1 from 2010-06-29.

Automatic conversion script
Id: cif_fix_enum 1527 2010-12-29 10:47:43Z saulius 

The following automatic conversions were performed:

'_chemical_melting_point' tag was changed to
'_chemical_temperature_decomposition' since the value had been '541 K
(dec.)'. The value '541 K (dec.)' was changed to '541'.

Automatic conversion script
Id: cif_fix_values 1646 2011-03-28 12:23:43Z adriana 

The following automatic conversions were performed:

'_chemical_melting_point' tag was changed to
'_chemical_temperature_decomposition' since the value had been '541 K
(dec.)'. The value '541 K (dec.)' was changed to
'541'.

'_symmetry_cell_setting' value 'Monoclinic' changed to
'monoclinic' according to
/home/saulius/struct/CIF-dictionaries/cif_core.dic dictionary named
'cif_core.dic' version 2.4.1 from 2010-06-29.

Automatic conversion script
Id: cif_fix_values 1715 2011-07-08 13:25:40Z adriana 
;
_cod_original_sg_symbol_H-M 'P 21/n'
_cod_database_code 2210431
_cod_database_fobs_code 2210431

loop_
_symmetry_equiv_pos_as_xyz
'x, y, z'
'-x+1/2, y+1/2, -z+1/2'
'-x, -y, -z'
'x-1/2, -y-1/2, z-1/2'

loop_
_atom_site_type_symbol
_atom_site_label
_atom_site_fract_x
_atom_site_fract_y
_atom_site_fract_z
_atom_site_U_iso_or_equiv
_atom_site_adp_type
_atom_site_calc_flag
_atom_site_refinement_flags
_atom_site_occupancy
Mn Mn1 0.5000 0.5000 0.5000 0.0390(2) Uani d S 1
Mn Mn2 0.37174(6) 0.54751(3) 0.23898(5) 0.0442(2) Uani d . 1
O O1 0.5135(3) 0.47374(15) 0.3343(2) 0.0583(8) Uani d . 1
O O2 0.3688(3) 0.48953(17) 0.0918(3) 0.0683(9) Uani d . 1
O O3 0.8043(4) 0.29624(18) 0.4491(4) 0.0945(13) Uani d . 1
O O4 0.3070(2) 0.50319(15) 0.3627(2) 0.0555(8) Uani d . 1
O O5 0.1778(3) 0.56424(15) 0.1442(3) 0.0617(9) Uani d . 1
O O6 0.0672(3) 0.39460(17) 0.5301(3) 0.0727(10) Uani d . 1
O O7 0.4840(3) 0.59474(13) 0.4081(2) 0.0559(8) Uani d . 1
O O8 0.4180(3) 0.63873(14) 0.1776(2) 0.0521(8) Uani d . 1
O O9 0.7265(3) 0.74378(15) 0.7208(3) 0.0685(9) Uani d . 1
C C1 0.3870(5) 0.4167(3) -0.0472(4) 0.096(2) Uani d . 1
H H1A 0.3478 0.3736 -0.0565 0.143 Uiso calc R 1
H H1B 0.4580 0.4127 -0.0639 0.143 Uiso calc R 1
H H1C 0.3294 0.4481 -0.1024 0.143 Uiso calc R 1
C C2 0.4276(5) 0.4412(3) 0.0802(4) 0.0618(13) Uani d . 1
C C3 0.5276(4) 0.4078(2) 0.1797(4) 0.0559(12) Uani d . 1
C C4 0.5647(4) 0.4250(2) 0.3016(4) 0.0508(11) Uani d . 1
C C5 0.6588(4) 0.3879(2) 0.3923(4) 0.0557(12) Uani d . 1
H H5 0.6839 0.4000 0.4726 0.067 Uiso calc R 1
C C6 0.7142(5) 0.3349(3) 0.3660(6) 0.0709(15) Uani d . 1
C C7 0.6794(6) 0.3173(3) 0.2459(6) 0.097(2) Uani d . 1
H H7 0.7174 0.2813 0.2269 0.116 Uiso calc R 1
C C8 0.5898(5) 0.3530(3) 0.1574(6) 0.093(2) Uani d . 1
H H8 0.5680 0.3409 0.0777 0.112 Uiso calc R 1
C C9 0.8512(5) 0.3172(3) 0.5717(6) 0.098(2) Uani d . 1
H H9A 0.8831 0.3621 0.5794 0.147 Uiso calc R 1
H H9B 0.9165 0.2873 0.6216 0.147 Uiso calc R 1
H H9C 0.7856 0.3162 0.5968 0.147 Uiso calc R 1
C C10 -0.0376(4) 0.5771(3) 0.0649(5) 0.0885(18) Uani d . 1
H H10A -0.0619 0.6139 0.1004 0.133 Uiso calc R 1
H H10B -0.1006 0.5429 0.0399 0.133 Uiso calc R 1
H H10C -0.0273 0.5928 -0.0039 0.133 Uiso calc R 1
C C11 0.0844(4) 0.5477(2) 0.1572(4) 0.0581(12) Uani d . 1
C C12 0.0859(4) 0.5057(2) 0.2525(4) 0.0511(11) Uani d . 1
C C13 0.1978(4) 0.4872(2) 0.3534(4) 0.0452(10) Uani d . 1
C C14 0.1908(4) 0.4511(2) 0.4480(4) 0.0487(11) Uani d . 1
H H14 0.2636 0.4407 0.5157 0.058 Uiso calc R 1
C C15 0.0802(4) 0.4309(2) 0.4431(4) 0.0577(12) Uani d . 1
C C16 -0.0303(4) 0.4458(3) 0.3419(5) 0.0702(14) Uani d . 1
H H16 -0.1059 0.4307 0.3370 0.084 Uiso calc R 1
C C17 -0.0259(4) 0.4822(2) 0.2515(5) 0.0686(14) Uani d . 1
H H17 -0.1001 0.4923 0.1853 0.082 Uiso calc R 1
C C18 0.1764(5) 0.3780(3) 0.6341(5) 0.0958(19) Uani d . 1
H H18A 0.2284 0.3501 0.6115 0.144 Uiso calc R 1
H H18B 0.1547 0.3541 0.6900 0.144 Uiso calc R 1
H H18C 0.2201 0.4184 0.6712 0.144 Uiso calc R 1
C C19 0.4591(4) 0.7490(2) 0.1402(4) 0.0617(13) Uani d . 1
H H19A 0.5398 0.7552 0.1427 0.093 Uiso calc R 1
H H19B 0.4331 0.7900 0.1635 0.093 Uiso calc R 1
H H19C 0.4010 0.7372 0.0597 0.093 Uiso calc R 1
C C20 0.4645(4) 0.6935(2) 0.2258(4) 0.0469(11) Uani d . 1
C C21 0.5242(4) 0.70480(19) 0.3546(4) 0.0440(10) Uani d . 1
C C22 0.5339(4) 0.6539(2) 0.4396(4) 0.0433(10) Uani d . 1
C C23 0.6010(4) 0.6678(2) 0.5623(4) 0.0491(11) Uani d . 1
H H23 0.6084 0.6345 0.6182 0.059 Uiso calc R 1
C C24 0.6555(4) 0.7280(2) 0.6026(4) 0.0520(12) Uani d . 1
C C25 0.6427(4) 0.7799(2) 0.5207(4) 0.0609(13) Uani d . 1
H H25 0.6775 0.8220 0.5484 0.073 Uiso calc R 1
C C26 0.5790(4) 0.7681(2) 0.4008(4) 0.0562(12) Uani d . 1
H H26 0.5710 0.8026 0.3470 0.067 Uiso calc R 1
C C27 0.7573(5) 0.6894(3) 0.8054(4) 0.0789(16) Uani d . 1
H H27A 0.6830 0.6727 0.8078 0.118 Uiso calc R 1
H H27B 0.8134 0.7051 0.8841 0.118 Uiso calc R 1
H H27C 0.7958 0.6539 0.7810 0.118 Uiso calc R 1

loop_
_atom_site_aniso_label
_atom_site_aniso_U_11
_atom_site_aniso_U_22
_atom_site_aniso_U_33
_atom_site_aniso_U_12
_atom_site_aniso_U_13
_atom_site_aniso_U_23
Mn1 0.0414(5) 0.0369(5) 0.0364(5) -0.0006(4) 0.0148(4) 0.0005(4)
Mn2 0.0487(4) 0.0425(4) 0.0378(4) -0.0017(3) 0.0153(3) 0.0005(3)
O1 0.072(2) 0.061(2) 0.0449(18) 0.0186(16) 0.0286(17) -0.0024(15)
O2 0.081(2) 0.074(2) 0.0454(19) 0.006(2) 0.0225(18) -0.0119(17)
O3 0.077(3) 0.079(3) 0.126(4) 0.032(2) 0.043(3) 0.002(3)
O4 0.0385(17) 0.073(2) 0.0477(18) -0.0057(15) 0.0120(14) 0.0119(16)
O5 0.0475(19) 0.071(2) 0.058(2) -0.0003(16) 0.0151(16) 0.0196(16)
O6 0.070(2) 0.086(3) 0.078(3) -0.0029(19) 0.046(2) 0.014(2)
O7 0.074(2) 0.0373(17) 0.0453(18) -0.0130(15) 0.0149(16) -0.0002(14)
O8 0.067(2) 0.0414(17) 0.0468(18) -0.0028(15) 0.0238(16) 0.0017(14)
O9 0.072(2) 0.060(2) 0.056(2) -0.0115(18) 0.0116(18) -0.0129(17)
C1 0.087(4) 0.139(5) 0.060(4) -0.004(4) 0.031(3) -0.035(4)
C2 0.062(3) 0.080(4) 0.050(3) -0.016(3) 0.031(3) -0.024(3)
C3 0.057(3) 0.064(3) 0.055(3) -0.003(2) 0.031(3) -0.020(3)
C4 0.059(3) 0.043(3) 0.062(3) -0.004(2) 0.037(3) -0.007(2)
C5 0.057(3) 0.055(3) 0.062(3) 0.002(2) 0.032(3) -0.001(2)
C6 0.054(3) 0.063(3) 0.097(4) 0.008(3) 0.035(3) -0.007(3)
C7 0.079(4) 0.093(5) 0.116(5) 0.015(4) 0.040(4) -0.044(4)
C8 0.072(4) 0.113(5) 0.090(5) 0.005(4) 0.032(4) -0.051(4)
C9 0.090(4) 0.099(5) 0.114(5) 0.035(4) 0.053(4) 0.042(4)
C10 0.058(3) 0.100(4) 0.079(4) 0.008(3) 0.004(3) 0.033(3)
C11 0.045(3) 0.058(3) 0.055(3) 0.001(2) 0.007(2) 0.002(2)
C12 0.039(2) 0.053(3) 0.053(3) -0.002(2) 0.013(2) 0.005(2)
C13 0.039(2) 0.045(3) 0.051(3) -0.002(2) 0.018(2) -0.001(2)
C14 0.046(3) 0.052(3) 0.049(3) 0.001(2) 0.022(2) 0.002(2)
C15 0.060(3) 0.058(3) 0.063(3) -0.001(2) 0.035(3) 0.001(2)
C16 0.051(3) 0.079(4) 0.083(4) -0.007(3) 0.031(3) 0.009(3)
C17 0.045(3) 0.079(4) 0.070(4) 0.000(3) 0.013(3) 0.013(3)
C18 0.098(5) 0.124(5) 0.074(4) -0.001(4) 0.046(4) 0.034(4)
C19 0.081(3) 0.050(3) 0.058(3) -0.006(3) 0.034(3) 0.007(2)
C20 0.051(3) 0.042(3) 0.052(3) 0.005(2) 0.026(2) 0.008(2)
C21 0.043(2) 0.035(2) 0.051(3) 0.0023(19) 0.018(2) 0.003(2)
C22 0.038(2) 0.039(2) 0.050(3) 0.002(2) 0.017(2) -0.001(2)
C23 0.051(3) 0.042(3) 0.051(3) -0.007(2) 0.020(2) -0.002(2)
C24 0.048(3) 0.049(3) 0.051(3) -0.006(2) 0.014(2) -0.008(2)
C25 0.062(3) 0.038(3) 0.065(3) -0.011(2) 0.012(3) -0.009(2)
C26 0.055(3) 0.038(3) 0.065(3) -0.001(2) 0.016(3) 0.007(2)
C27 0.087(4) 0.080(4) 0.050(3) -0.016(3) 0.010(3) -0.003(3)

loop_
_atom_type_symbol
_atom_type_description
_atom_type_scat_dispersion_real
_atom_type_scat_dispersion_imag
_atom_type_scat_source
C C 0.0033 0.0016 'International Tables Vol C Tables 4.2.6.8 and 6.1.1.4'
H H 0.0000 0.0000 'International Tables Vol C Tables 4.2.6.8 and 6.1.1.4'
O O 0.0106 0.0060 'International Tables Vol C Tables 4.2.6.8 and 6.1.1.4'
Mn Mn 0.3368 0.7283 'International Tables Vol C Tables 4.2.6.8 and 6.1.1.4'

loop_
_geom_angle_atom_site_label_1
_geom_angle_atom_site_label_2
_geom_angle_atom_site_label_3
_geom_angle_site_symmetry_1
_geom_angle_site_symmetry_3
_geom_angle
O7 Mn1 O7 . 3_666 180.00(7)
O7 Mn1 O1 . 3_666 104.76(11)
O7 Mn1 O1 3_666 3_666 75.24(11)
O7 Mn1 O1 . . 75.24(11)
O7 Mn1 O1 3_666 . 104.76(11)
O1 Mn1 O1 3_666 . 180.0
O7 Mn1 O4 . 3_666 104.63(10)
O7 Mn1 O4 3_666 3_666 75.37(10)
O1 Mn1 O4 3_666 3_666 76.54(11)
O1 Mn1 O4 . 3_666 103.46(11)
O7 Mn1 O4 . . 75.37(10)
O7 Mn1 O4 3_666 . 104.63(10)
O1 Mn1 O4 3_666 . 103.46(11)
O1 Mn1 O4 . . 76.54(11)
O4 Mn1 O4 3_666 . 180.0
O7 Mn1 Mn2 . 3_666 135.31(7)
O7 Mn1 Mn2 3_666 3_666 44.69(7)
O1 Mn1 Mn2 3_666 3_666 45.23(8)
O1 Mn1 Mn2 . 3_666 134.77(8)
O4 Mn1 Mn2 3_666 3_666 45.47(7)
O4 Mn1 Mn2 . 3_666 134.53(7)
O5 Mn2 O8 . . 93.57(11)
O5 Mn2 O2 . . 90.41(13)
O8 Mn2 O2 . . 94.04(12)
O5 Mn2 O7 . . 122.67(12)
O8 Mn2 O7 . . 79.69(10)
O2 Mn2 O7 . . 146.46(13)
O5 Mn2 O1 . . 144.81(12)
O8 Mn2 O1 . . 120.45(12)
O2 Mn2 O1 . . 79.26(11)
O7 Mn2 O1 . . 75.95(11)
O5 Mn2 O4 . . 79.11(11)
O8 Mn2 O4 . . 145.20(11)
O2 Mn2 O4 . . 119.74(12)
O7 Mn2 O4 . . 76.17(11)
O1 Mn2 O4 . . 77.26(11)
C4 O1 Mn2 . . 134.6(3)
C4 O1 Mn1 . . 134.8(3)
Mn2 O1 Mn1 . . 89.15(11)
C2 O2 Mn2 . . 135.9(3)
C6 O3 C9 . . 116.8(4)
C13 O4 Mn2 . . 133.4(3)
C13 O4 Mn1 . . 138.0(3)
Mn2 O4 Mn1 . . 88.55(10)
C11 O5 Mn2 . . 136.0(3)
C15 O6 C18 . . 117.4(4)
C22 O7 Mn2 . . 134.4(3)
C22 O7 Mn1 . . 135.1(3)
Mn2 O7 Mn1 . . 90.10(10)
C20 O8 Mn2 . . 134.9(3)
C24 O9 C27 . . 116.4(3)
C2 C1 H1A . . 109.5
C2 C1 H1B . . 109.5
H1A C1 H1B . . 109.5
C2 C1 H1C . . 109.5
H1A C1 H1C . . 109.5
H1B C1 H1C . . 109.5
O2 C2 C3 . . 124.2(4)
O2 C2 C1 . . 115.4(5)
C3 C2 C1 . . 120.4(5)
C4 C3 C8 . . 116.4(5)
C4 C3 C2 . . 123.5(4)
C8 C3 C2 . . 120.1(5)
O1 C4 C5 . . 118.0(4)
O1 C4 C3 . . 122.4(4)
C5 C4 C3 . . 119.6(4)
C6 C5 C4 . . 121.6(5)
C6 C5 H5 . . 119.2
C4 C5 H5 . . 119.2
C5 C6 O3 . . 124.8(5)
C5 C6 C7 . . 119.8(5)
O3 C6 C7 . . 115.5(5)
C8 C7 C6 . . 119.3(5)
C8 C7 H7 . . 120.4
C6 C7 H7 . . 120.4
C7 C8 C3 . . 123.4(5)
C7 C8 H8 . . 118.3
C3 C8 H8 . . 118.3
O3 C9 H9A . . 109.5
O3 C9 H9B . . 109.5
H9A C9 H9B . . 109.5
O3 C9 H9C . . 109.5
H9A C9 H9C . . 109.5
H9B C9 H9C . . 109.5
C11 C10 H10A . . 109.5
C11 C10 H10B . . 109.5
H10A C10 H10B . . 109.5
C11 C10 H10C . . 109.5
H10A C10 H10C . . 109.5
H10B C10 H10C . . 109.5
O5 C11 C12 . . 124.6(4)
O5 C11 C10 . . 115.4(4)
C12 C11 C10 . . 120.0(4)
C17 C12 C13 . . 116.8(4)
C17 C12 C11 . . 120.7(4)
C13 C12 C11 . . 122.5(4)
O4 C13 C14 . . 118.2(4)
O4 C13 C12 . . 122.9(4)
C14 C13 C12 . . 119.0(4)
C15 C14 C13 . . 121.6(4)
C15 C14 H14 . . 119.2
C13 C14 H14 . . 119.2
O6 C15 C14 . . 124.5(4)
O6 C15 C16 . . 115.3(4)
C14 C15 C16 . . 120.1(4)
C17 C16 C15 . . 119.2(5)
C17 C16 H16 . . 120.4
C15 C16 H16 . . 120.4
C16 C17 C12 . . 123.2(4)
C16 C17 H17 . . 118.4
C12 C17 H17 . . 118.4
O6 C18 H18A . . 109.5
O6 C18 H18B . . 109.5
H18A C18 H18B . . 109.5
O6 C18 H18C . . 109.5
H18A C18 H18C . . 109.5
H18B C18 H18C . . 109.5
C20 C19 H19A . . 109.5
C20 C19 H19B . . 109.5
H19A C19 H19B . . 109.5
C20 C19 H19C . . 109.5
H19A C19 H19C . . 109.5
H19B C19 H19C . . 109.5
O8 C20 C21 . . 124.1(4)
O8 C20 C19 . . 115.6(4)
C21 C20 C19 . . 120.2(4)
C26 C21 C22 . . 117.4(4)
C26 C21 C20 . . 120.0(4)
C22 C21 C20 . . 122.6(4)
O7 C22 C23 . . 118.4(4)
O7 C22 C21 . . 123.0(4)
C23 C22 C21 . . 118.6(4)
C24 C23 C22 . . 122.1(4)
C24 C23 H23 . . 118.9
C22 C23 H23 . . 118.9
C23 C24 O9 . . 124.9(4)
C23 C24 C25 . . 120.2(4)
O9 C24 C25 . . 114.8(4)
C26 C25 C24 . . 119.2(4)
C26 C25 H25 . . 120.4
C24 C25 H25 . . 120.4
C25 C26 C21 . . 122.3(4)
C25 C26 H26 . . 118.8
C21 C26 H26 . . 118.8
O9 C27 H27A . . 109.5
O9 C27 H27B . . 109.5
H27A C27 H27B . . 109.5
O9 C27 H27C . . 109.5
H27A C27 H27C . . 109.5
H27B C27 H27C . . 109.5

loop_
_geom_bond_atom_site_label_1
_geom_bond_atom_site_label_2
_geom_bond_site_symmetry_2
_geom_bond_distance
_geom_bond_publ_flag
Mn1 Mn2 3_666 3.0464(8) ?
Mn1 O1 3_666 2.178(3) ?
Mn1 O1 . 2.178(3) y
Mn1 O4 3_666 2.192(3) ?
Mn1 O4 . 2.192(3) y
Mn1 O7 . 2.162(3) y
Mn1 O7 3_666 2.162(3) ?
Mn2 O1 . 2.163(3) y
Mn2 O2 . 2.134(3) y
Mn2 O4 . 2.172(3) y
Mn2 O5 . 2.122(3) y
Mn2 O7 . 2.142(3) y
Mn2 O8 . 2.128(3) y
O1 C4 . 1.300(5) ?
O2 C2 . 1.236(5) ?
O3 C6 . 1.358(6) ?
O3 C9 . 1.424(6) ?
O4 C13 . 1.301(4) ?
O5 C11 . 1.240(5) ?
O6 C15 . 1.354(5) ?
O6 C18 . 1.414(5) ?
O7 C22 . 1.299(4) ?
O8 C20 . 1.250(4) ?
O9 C24 . 1.364(5) ?
O9 C27 . 1.434(5) ?
C1 C2 . 1.506(6) ?
C1 H1A . 0.9600 ?
C1 H1B . 0.9600 ?
C1 H1C . 0.9600 ?
C2 C3 . 1.448(6) ?
C3 C4 . 1.409(6) ?
C3 C8 . 1.412(6) ?
C4 C5 . 1.402(6) ?
C5 C6 . 1.357(6) ?
C5 H5 . 0.9300 ?
C6 C7 . 1.395(7) ?
C7 C8 . 1.351(7) ?
C7 H7 . 0.9300 ?
C8 H8 . 0.9300 ?
C9 H9A . 0.9600 ?
C9 H9B . 0.9600 ?
C9 H9C . 0.9600 ?
C10 C11 . 1.524(6) ?
C10 H10A . 0.9600 ?
C10 H10B . 0.9600 ?
C10 H10C . 0.9600 ?
C11 C12 . 1.434(6) ?
C12 C17 . 1.413(6) ?
C12 C13 . 1.423(5) ?
C13 C14 . 1.400(6) ?
C14 C15 . 1.360(6) ?
C14 H14 . 0.9300 ?
C15 C16 . 1.399(6) ?
C16 C17 . 1.346(6) ?
C16 H16 . 0.9300 ?
C17 H17 . 0.9300 ?
C18 H18A . 0.9600 ?
C18 H18B . 0.9600 ?
C18 H18C . 0.9600 ?
C19 C20 . 1.508(5) ?
C19 H19A . 0.9600 ?
C19 H19B . 0.9600 ?
C19 H19C . 0.9600 ?
C20 C21 . 1.445(6) ?
C21 C26 . 1.418(5) ?
C21 C22 . 1.424(5) ?
C22 C23 . 1.396(5) ?
C23 C24 . 1.351(5) ?
C23 H23 . 0.9300 ?
C24 C25 . 1.404(6) ?
C25 C26 . 1.355(6) ?
C25 H25 . 0.9300 ?
C26 H26 . 0.9300 ?
C27 H27A . 0.9600 ?
C27 H27B . 0.9600 ?
C27 H27C . 0.9600 ?

loop_
_geom_hbond_atom_site_label_D
_geom_hbond_atom_site_label_H
_geom_hbond_atom_site_label_A
_geom_hbond_site_symmetry_A
_geom_hbond_distance_DH
_geom_hbond_distance_HA
_geom_hbond_distance_DA
_geom_hbond_angle_DHA
C25 H25 O5 4_676 0.93 2.55 3.396(5) 151
